data_2202277
loop_
_publ_author_name
'Niedwieski, Antonio Carlos'
'Leigh, G. Jeffery'
'Hasegawa, Tai'
'Nunes, F\'abio Souza'

_publ_section_title Dichlorobis(tetrahydrofuran)(<i>N,N</i>'-di-<i>tert</i>-butylethane-1,2-diamine)vanadium(II)
_journal_issue 10
_journal_name_full 'Acta Crystallographica Section E'
_journal_page_first m939
_journal_page_last m941
_journal_paper_doi 10.1107/S1600536803019743
_journal_volume 59
_journal_year 2003
_chemical_formula_iupac '[V (C4 H8 O)2 (C8 H22 N2) Cl2]'
_chemical_formula_moiety 'C18 H38 Cl2 N2 O2 V'
_chemical_formula_sum 'C18 H38 Cl2 N2 O2 V'
_chemical_formula_weight 436.34
_chemical_name_common '[VCl2(thf)2(tBuNCH2CH2NtBu)]'
_chemical_name_systematic
;
Dichlorobis(tetrahydrofuran)N,N'-di-tert-buthylethane-1,2-diaminevanadium(II)
;
_space_group_IT_number 15
_symmetry_cell_setting monoclinic
_symmetry_space_group_name_Hall '-C 2yc'
_symmetry_space_group_name_H-M 'C 1 2/c 1'
_atom_sites_solution_hydrogens geom
_atom_sites_solution_primary direct
_atom_sites_solution_secondary difmap
_cell_angle_alpha 90
_cell_angle_beta 113.236(5)
_cell_angle_gamma 90
_cell_formula_units_Z 4
_cell_length_a 20.915(2)
_cell_length_b 10.3733(9)
_cell_length_c 11.4042(13)
_cell_measurement_reflns_used 16335
_cell_measurement_temperature 173(2)
_cell_measurement_theta_max 27.485
_cell_measurement_theta_min 3.705
_cell_volume 2273.5(4)
_computing_cell_refinement 'HKL SCALEPACK (Otwinowski & Minor 1997)'
_computing_data_reduction 'HKL DENZO (Otwinowski & Minor,1997) and SCALEPACK'
_computing_molecular_graphics 'ORTEP-3 for Windows (Farrugia, 1997)'
_computing_publication_material 'WinGX publication routines (Farrugia,1999)'
_computing_structure_refinement 'SHELXL97 (Sheldrick, 1997)'
_computing_structure_solution 'SHELXS97 (Sheldrick, 1997)'
_diffrn_ambient_temperature 173(2)
_diffrn_measured_fraction_theta_full 0.999
_diffrn_measured_fraction_theta_max 0.999
_diffrn_measurement_device KappaCCD
_diffrn_measurement_method CCD
_diffrn_radiation_monochromator graphite
_diffrn_radiation_type MoK\a
_diffrn_radiation_wavelength 0.71073
_diffrn_reflns_av_R_equivalents 0.0558
_diffrn_reflns_limit_h_max 27
_diffrn_reflns_limit_h_min -24
_diffrn_reflns_limit_k_max 12
_diffrn_reflns_limit_k_min -13
_diffrn_reflns_limit_l_max 14
_diffrn_reflns_limit_l_min -14
_diffrn_reflns_number 8029
_diffrn_reflns_theta_full 27.52
_diffrn_reflns_theta_max 27.52
_diffrn_reflns_theta_min 3.74
_diffrn_standards_number 0
_exptl_absorpt_coefficient_mu 0.685
_exptl_absorpt_correction_T_max 0.903
_exptl_absorpt_correction_T_min 0.813
_exptl_absorpt_correction_type multi-scan
_exptl_absorpt_process_details
;
Blessing, 1995
;
_exptl_crystal_colour green
_exptl_crystal_density_diffrn 1.275
_exptl_crystal_density_method 'not measured'
_exptl_crystal_description prism
_exptl_crystal_F_000 932
_exptl_crystal_size_max 0.2
_exptl_crystal_size_mid 0.2
_exptl_crystal_size_min 0.15
_refine_diff_density_max 0.703
_refine_diff_density_min -0.452
_refine_ls_extinction_method none
_refine_ls_goodness_of_fit_ref 1.066
_refine_ls_hydrogen_treatment constr
_refine_ls_matrix_type full
_refine_ls_number_parameters 114
_refine_ls_number_reflns 2597
_refine_ls_number_restraints 0
_refine_ls_restrained_S_all 1.066
_refine_ls_R_factor_all 0.0728
_refine_ls_R_factor_gt 0.0532
_refine_ls_shift/su_max 0
_refine_ls_shift/su_mean 0
_refine_ls_structure_factor_coef Fsqd
_refine_ls_weighting_details 'calc w = 1/[\s^2^(Fo^2^)+(0.0475P)^2^+4.9995P] where P = (Fo^2^+2Fc^2^)/3'
_refine_ls_weighting_scheme calc
_refine_ls_wR_factor_gt 0.1266
_refine_ls_wR_factor_ref 0.1366
_reflns_number_gt 2003
_reflns_number_total 2597
_reflns_threshold_expression >2\s(I)
_cod_data_source_file ac6058.cif
_cod_data_source_block I
_cod_original_cell_volume 2273.6(4)
_cod_original_sg_symbol_H-M 'C 2/c'
_cod_database_code 2202277
_cod_database_fobs_code 2202277

loop_
_symmetry_equiv_pos_as_xyz
'x, y, z'
'-x, y, -z+1/2'
'x+1/2, y+1/2, z'
'-x+1/2, y+1/2, -z+1/2'
'-x, -y, -z'
'x, -y, z-1/2'
'-x+1/2, -y+1/2, -z'
'x+1/2, -y+1/2, z-1/2'

loop_
_atom_site_label
_atom_site_fract_x
_atom_site_fract_y
_atom_site_fract_z
_atom_site_U_iso_or_equiv
_atom_site_adp_type
_atom_site_calc_flag
_atom_site_refinement_flags
_atom_site_occupancy
_atom_site_disorder_assembly
_atom_site_disorder_group
_atom_site_type_symbol
V 0.5 0.72388(6) 0.25 0.02631(19) Uani d S 1 . . V
Cl 0.51710(4) 0.71992(7) 0.47867(6) 0.0351(2) Uani d . 1 . . Cl
O 0.57366(10) 0.88754(18) 0.28900(17) 0.0328(4) Uani d . 1 . . O
N 0.42839(12) 0.5557(2) 0.2406(2) 0.0314(5) Uani d . 1 . . N
C1 0.46139(16) 0.4410(3) 0.2102(3) 0.0372(7) Uani d . 1 . . C
H1A 0.4531 0.4418 0.1185 0.045 Uiso calc R 1 . . H
H1B 0.4403 0.3616 0.2275 0.045 Uiso calc R 1 . . H
C2 0.34990(15) 0.5559(3) 0.1762(3) 0.0355(6) Uani d . 1 . . C
C3 0.32379(17) 0.6618(3) 0.2383(3) 0.0445(7) Uani d . 1 . . C
H3A 0.3388 0.6436 0.3296 0.067 Uiso calc R 1 . . H
H3B 0.2729 0.6651 0.1984 0.067 Uiso calc R 1 . . H
H3C 0.3429 0.7449 0.227 0.067 Uiso calc R 1 . . H
C4 0.32744(17) 0.5829(3) 0.0346(3) 0.0457(8) Uani d . 1 . . C
H4A 0.3446 0.5142 -0.0044 0.069 Uiso calc R 1 . . H
H4B 0.3467 0.6658 0.023 0.069 Uiso calc R 1 . . H
H4C 0.2765 0.586 -0.0062 0.069 Uiso calc R 1 . . H
C5 0.31879(17) 0.4263(3) 0.1948(3) 0.0441(8) Uani d . 1 . . C
H5A 0.3346 0.3572 0.1541 0.066 Uiso calc R 1 . . H
H5B 0.2679 0.4313 0.1559 0.066 Uiso calc R 1 . . H
H5C 0.3342 0.4083 0.2862 0.066 Uiso calc R 1 . . H
C6 0.61246(17) 0.9463(3) 0.4123(3) 0.0385(7) Uani d . 1 . . C
H6A 0.6566 0.8996 0.4578 0.046 Uiso calc R 1 . . H
H6B 0.5849 0.9451 0.4656 0.046 Uiso calc R 1 . . H
C7 0.6266(2) 1.0829(3) 0.3844(3) 0.0479(8) Uani d . 1 . . C
H7A 0.67 1.1164 0.4512 0.057 Uiso calc R 1 . . H
H7B 0.5875 1.1408 0.3769 0.057 Uiso calc R 1 . . H
C8 0.63345(19) 1.0683(3) 0.2581(3) 0.0465(8) Uani d . 1 . . C
H8A 0.6244 1.1509 0.2108 0.056 Uiso calc R 1 . . H
H8B 0.6803 1.0368 0.2701 0.056 Uiso calc R 1 . . H
C9 0.57848(18) 0.9702(3) 0.1900(3) 0.0414(7) Uani d . 1 . . C
H9A 0.5333 1.0129 0.1418 0.05 Uiso calc R 1 . . H
H9B 0.5918 0.9194 0.1296 0.05 Uiso calc R 1 . . H

loop_
_atom_site_aniso_label
_atom_site_aniso_U_11
_atom_site_aniso_U_22
_atom_site_aniso_U_33
_atom_site_aniso_U_12
_atom_site_aniso_U_13
_atom_site_aniso_U_23
V 0.0372(4) 0.0225(3) 0.0222(3) 0 0.0149(3) 0
Cl 0.0511(5) 0.0332(4) 0.0242(3) -0.0050(3) 0.0183(3) -0.0012(3)
O 0.0443(12) 0.0289(10) 0.0274(10) -0.0060(8) 0.0166(9) 0.0004(8)
N 0.0361(13) 0.0264(11) 0.0334(12) -0.0020(9) 0.0157(10) -0.0024(9)
C1 0.0465(17) 0.0240(13) 0.0445(17) -0.0021(12) 0.0215(14) -0.0052(12)
C2 0.0404(16) 0.0325(15) 0.0364(15) -0.0041(12) 0.0180(13) -0.0028(12)
C3 0.0481(19) 0.0374(17) 0.057(2) -0.0007(13) 0.0299(16) -0.0042(15)
C4 0.0437(18) 0.053(2) 0.0365(17) -0.0067(14) 0.0115(14) -0.0027(14)
C5 0.0485(19) 0.0357(16) 0.0512(19) -0.0084(13) 0.0230(16) -0.0042(14)
C6 0.0468(18) 0.0369(16) 0.0283(14) -0.0059(13) 0.0111(13) -0.0025(12)
C7 0.064(2) 0.0353(16) 0.0398(17) -0.0114(15) 0.0161(16) -0.0028(14)
C8 0.057(2) 0.0393(17) 0.0434(18) -0.0110(14) 0.0197(16) 0.0076(14)
C9 0.059(2) 0.0339(15) 0.0341(16) -0.0096(13) 0.0213(14) 0.0058(13)

loop_
_atom_type_symbol
_atom_type_description
_atom_type_scat_dispersion_real
_atom_type_scat_dispersion_imag
_atom_type_scat_source
C C 0.0033 0.0016 'International Tables Vol C Tables 4.2.6.8 and 6.1.1.4'
H H 0 0 'International Tables Vol C Tables 4.2.6.8 and 6.1.1.4'
Cl Cl 0.1484 0.1585 'International Tables Vol C Tables 4.2.6.8 and 6.1.1.4'
N N 0.0061 0.0033 'International Tables Vol C Tables 4.2.6.8 and 6.1.1.4'
O O 0.0106 0.006 'International Tables Vol C Tables 4.2.6.8 and 6.1.1.4'
V V 0.3005 0.5294 'International Tables Vol C Tables 4.2.6.8 and 6.1.1.4'

loop_
_geom_angle_atom_site_label_1
_geom_angle_atom_site_label_2
_geom_angle_atom_site_label_3
_geom_angle_site_symmetry_1
_geom_angle_site_symmetry_3
_geom_angle
_geom_angle_publ_flag
O V O . 2_655 80.02(10) yes
O V N . . 171.80(7) yes
O V N . 2_655 100.69(8) ?
O V N . 2_655 100.69(8) ?
O V N 2_655 2_655 171.80(7) ?
N V N . 2_655 79.80(12) yes
O V Cl . 2_655 91.38(5) ?
O V Cl 2_655 2_655 90.07(5) ?
N V Cl . 2_655 96.78(6) ?
N V Cl 2_655 2_655 81.76(6) ?
O V Cl . . 90.07(5) yes
O V Cl 2_655 . 91.38(5) yes
N V Cl . . 81.76(6) yes
N V Cl 2_655 . 96.78(6) ?
Cl V Cl 2_655 . 178.11(4) yes
C9 O C6 . . 108.7(2) ?
C9 O V . . 123.51(16) ?
C6 O V . . 126.51(16) ?
C1 N C2 . . 113.8(2) ?
C1 N V . . 105.55(16) ?
C2 N V . . 126.21(17) ?
N C1 C1 . 2_655 110.2(2) ?
N C2 C3 . . 107.2(2) ?
N C2 C4 . . 109.8(2) ?
C3 C2 C4 . . 110.2(3) ?
N C2 C5 . . 111.6(2) ?
C3 C2 C5 . . 108.4(2) ?
C4 C2 C5 . . 109.6(3) ?
O C6 C7 . . 105.8(2) ?
C6 C7 C8 . . 102.0(3) ?
C9 C8 C7 . . 102.7(3) ?
O C9 C8 . . 105.8(2) ?
N C1 H1A . . 109.65 ?
N C1 H1B . . 109.61 ?
C2 C3 H3A . . 109.41 ?
C2 C4 H4A . . 109.47 ?
C2 C5 H5A . . 109.43 ?
C2 C3 H3A . . 109.41 ?
C6 C7 H7A . . 111.37 ?
C7 C6 H6A . . 110.65 ?
C7 C6 H6B . . 110.61 ?
C9 C8 H8A . . 111.21 ?
C9 C8 H8B . . 111.22 ?
C8 C9 H9A . . 110.61 ?
C8 C9 H9B . . 110.62 ?
O C9 H9A . . 110.59 ?
O C9 H9B . . 110.56 ?
O C6 H6A . . 110.61 ?

loop_
_geom_bond_atom_site_label_1
_geom_bond_atom_site_label_2
_geom_bond_site_symmetry_2
_geom_bond_distance
_geom_bond_publ_flag
V O . 2.2165(19) yes
V O 2_655 2.2165(19) ?
V N . 2.274(2) yes
V N 2_655 2.274(2) ?
V Cl 2_655 2.4888(7) ?
V Cl . 2.4888(7) yes
O C9 . 1.453(3) yes
O C6 . 1.451(3) yes
N C1 . 1.483(4) yes
N C2 . 1.511(4) yes
C1 C1 2_655 1.508(6) yes
C2 C3 . 1.520(4) yes
C2 C4 . 1.519(4) ?
C2 C5 . 1.544(4) ?
C6 C7 . 1.506(4) ?
C7 C8 . 1.511(5) ?
C8 C9 . 1.502(4) ?
C1 H1A . 0.990 ?
C1 H1B . 0.990 ?
C3 H3A . 0.980 ?
C3 H3B . 0.979 ?
C3 H3C . 0.980 ?
C4 H4A . 0.980 ?
C4 H4B . 0.980 ?
C4 H4C . 0.981 ?
C5 H5A . 0.980 ?
C5 H5B . 0.980 ?
C5 H5C . 0.980 ?
C6 H6A . 0.989 ?
C6 H6B . 0.989 ?
C7 H7A . 0.990 ?
C7 H7B . 0.991 ?
C8 H8A . 0.990 ?
C8 H8A . 0.990 ?
C9 H9A . 0.991 ?
C9 H9B . 0.991 ?
